data_4108526
loop_
_publ_author_name
'Takahiro Sasamori'
'Koji Hironaka'
'Yusuke Sugiyama'
'Nozomi Takagi'
'Shigeru Nagase'
'Yoshinobu Hosoi'
'Yukio Furukawa'
'Norihiro Tokitoh'

_publ_section_title
;
 Synthesis and Reactions of a Stable 1,2-Diaryl-1,2-dibromodisilene: A
 Precursor for Substituted Disilenes and a 1,2-Diaryldisilyne
;
_journal_name_full 'Journal of the American Chemical Society'
_journal_page_first 13856
_journal_page_last 13857
_journal_paper_doi 10.1021/ja8061002
_journal_volume 130
_journal_year 2008
_chemical_formula_moiety 'C60 H134 Si16, 2(C7 H8)'
_chemical_formula_sum 'C74 H150 Si16'
_chemical_formula_weight 1489.38
_chemical_name_systematic
; 
 ? 
;
_space_group_IT_number 94
_symmetry_cell_setting tetragonal
_symmetry_Int_Tables_number 94
_symmetry_space_group_name_Hall 'P 4n 2n'
_symmetry_space_group_name_H-M 'P 42 21 2'
_atom_sites_solution_hydrogens geom
_atom_sites_solution_primary direct
_atom_sites_solution_secondary difmap
_audit_creation_method SHELXL-97
_cell_angle_alpha 90.00
_cell_angle_beta 90.00
_cell_angle_gamma 90.00
_cell_formula_units_Z 4
_cell_length_a 16.6701(4)
_cell_length_b 16.6701(4)
_cell_length_c 33.7498(11)
_cell_measurement_temperature 103(2)
_cell_measurement_theta_max 25.0
_cell_measurement_theta_min 2.41
_cell_volume 9378.8(4)
_computing_cell_refinement HKL2000
_computing_data_collection CrystalClear
_computing_data_reduction HKL2000
_computing_structure_refinement 'SHELXL-97 (Sheldrick, 1997)'
_computing_structure_solution SIR-97
_diffrn_ambient_temperature 103(2)
_diffrn_detector_area_resol_mean 7.31
_diffrn_measured_fraction_theta_full 0.998
_diffrn_measured_fraction_theta_max 0.998
_diffrn_measurement_device_type 'Rigaku Mercury'
_diffrn_measurement_method \w
_diffrn_radiation_monochromator graphite
_diffrn_radiation_source 'fine-focus sealed tube'
_diffrn_radiation_type MoK\a
_diffrn_radiation_wavelength 0.71069
_diffrn_reflns_av_R_equivalents 0.1966
_diffrn_reflns_av_sigmaI/netI 0.1538
_diffrn_reflns_limit_h_max 18
_diffrn_reflns_limit_h_min -19
_diffrn_reflns_limit_k_max 19
_diffrn_reflns_limit_k_min -19
_diffrn_reflns_limit_l_max 40
_diffrn_reflns_limit_l_min -40
_diffrn_reflns_number 70378
_diffrn_reflns_theta_full 25.00
_diffrn_reflns_theta_max 25.00
_diffrn_reflns_theta_min 2.41
_exptl_absorpt_coefficient_mu 0.252
_exptl_absorpt_correction_T_max 0.9950
_exptl_absorpt_correction_T_min 0.9753
_exptl_absorpt_correction_type multi-scan
_exptl_absorpt_process_details 'Jacobson, R. (1998) Private communication'
_exptl_crystal_colour orange
_exptl_crystal_density_diffrn 1.055
_exptl_crystal_description prism
_exptl_crystal_F_000 3272
_exptl_crystal_size_max 0.10
_exptl_crystal_size_mid 0.05
_exptl_crystal_size_min 0.02
_refine_diff_density_max 0.401
_refine_diff_density_min -0.574
_refine_diff_density_rms 0.090
_refine_ls_abs_structure_details 'Flack H D (1983), Acta Cryst. A39, 876-881'
_refine_ls_abs_structure_Flack -0.1(3)
_refine_ls_extinction_method none
_refine_ls_goodness_of_fit_ref 1.026
_refine_ls_hydrogen_treatment constr
_refine_ls_matrix_type full
_refine_ls_number_parameters 446
_refine_ls_number_reflns 8253
_refine_ls_number_restraints 12
_refine_ls_restrained_S_all 1.025
_refine_ls_R_factor_all 0.1762
_refine_ls_R_factor_gt 0.0723
_refine_ls_shift/su_max 0.000
_refine_ls_shift/su_mean 0.000
_refine_ls_structure_factor_coef Fsqd
_refine_ls_weighting_details 'calc w=1/[\s^2^(Fo^2^)+(0.0883P)^2^+0.0000P] where P=(Fo^2^+2Fc^2^)/3'
_refine_ls_weighting_scheme calc
_refine_ls_wR_factor_gt 0.1497
_refine_ls_wR_factor_ref 0.2028
_reflns_number_gt 3799
_reflns_number_total 8253
_reflns_threshold_expression >2sigma(I)
_cod_data_source_file ja8061002_si_004.cif
_cod_data_source_block sisi
_cod_database_code 4108526

loop_
_symmetry_equiv_pos_as_xyz
'x, y, z'
'-x, -y, z'
'x+1/2, -y+1/2, -z+1/2'
'-x+1/2, y+1/2, -z+1/2'
'-y, -x, -z'
'y, x, -z'
'y+1/2, -x+1/2, z+1/2'
'-y+1/2, x+1/2, z+1/2'

loop_
_atom_site_label
_atom_site_type_symbol
_atom_site_fract_x
_atom_site_fract_y
_atom_site_fract_z
_atom_site_U_iso_or_equiv
_atom_site_adp_type
_atom_site_occupancy
_atom_site_symmetry_multiplicity
_atom_site_calc_flag
_atom_site_refinement_flags
_atom_site_disorder_assembly
_atom_site_disorder_group
Si1 Si 0.76413(17) 0.72120(18) 0.97261(7) 0.0746(9) Uani 1 1 d . . .
C1 C 0.7477(5) 0.7536(5) 0.9201(2) 0.049(2) Uani 1 1 d . . .
C2 C 0.6721(5) 0.7638(4) 0.9034(2) 0.0420(19) Uani 1 1 d . . .
C3 C 0.6667(5) 0.7866(4) 0.86374(19) 0.0395(19) Uani 1 1 d . . .
H1 H 0.6148 0.7942 0.8527 0.047 Uiso 1 1 calc R . .
C4 C 0.7347(4) 0.7991(4) 0.83893(19) 0.0374(18) Uani 1 1 d . . .
C5 C 0.8095(5) 0.7856(5) 0.8567(2) 0.051(2) Uani 1 1 d . . .
H2 H 0.8568 0.7921 0.8413 0.062 Uiso 1 1 calc R . .
C6 C 0.8167(5) 0.7628(5) 0.8964(2) 0.060(2) Uani 1 1 d . . .
C7 C 0.5959(4) 0.7533(4) 0.9281(2) 0.047(2) Uani 1 1 d . . .
H3 H 0.6192 0.7387 0.9544 0.056 Uiso 1 1 calc R . .
C8 C 0.7264(4) 0.8221(4) 0.79480(18) 0.0401(18) Uani 1 1 d . . .
C9 C 0.9000(5) 0.7484(5) 0.9139(2) 0.066(3) Uani 1 1 d . . .
H4 H 0.8864 0.7337 0.9419 0.079 Uiso 1 1 calc R . .
Si2 Si 0.54413(15) 0.84905(13) 0.94050(6) 0.0491(6) Uani 1 1 d . . .
Si3 Si 0.53933(16) 0.65866(14) 0.91562(7) 0.0554(7) Uani 1 1 d . . .
Si4 Si 0.63317(13) 0.89087(13) 0.78833(6) 0.0448(6) Uani 1 1 d . . .
Si5 Si 0.71260(13) 0.72306(12) 0.76637(6) 0.0397(5) Uani 1 1 d . . .
Si6 Si 0.81694(14) 0.88008(13) 0.77334(6) 0.0460(6) Uani 1 1 d . . .
Si7 Si 0.96061(17) 0.8436(2) 0.92168(7) 0.0784(10) Uani 1 1 d . . .
Si8 Si 0.94840(17) 0.65300(19) 0.89577(7) 0.0733(9) Uani 1 1 d . . .
C10 C 0.6233(5) 0.9273(4) 0.9486(2) 0.056(2) Uani 1 1 d . . .
H5 H 0.6543 0.9346 0.9242 0.084 Uiso 1 1 calc R . .
H6 H 0.6593 0.9101 0.9699 0.084 Uiso 1 1 calc R . .
H7 H 0.5979 0.9782 0.9559 0.084 Uiso 1 1 calc R . .
C11 C 0.4880(5) 0.8372(5) 0.9870(2) 0.072(3) Uani 1 1 d . . .
H8 H 0.5248 0.8202 1.0081 0.108 Uiso 1 1 calc R . .
H9 H 0.4461 0.7966 0.9835 0.108 Uiso 1 1 calc R . .
H10 H 0.4634 0.8885 0.9943 0.108 Uiso 1 1 calc R . .
C12 C 0.4747(4) 0.8811(5) 0.9007(2) 0.054(2) Uani 1 1 d . . .
H11 H 0.5045 0.8871 0.8758 0.080 Uiso 1 1 calc R . .
H12 H 0.4502 0.9325 0.9078 0.080 Uiso 1 1 calc R . .
H13 H 0.4326 0.8406 0.8973 0.080 Uiso 1 1 calc R . .
C13 C 0.4762(6) 0.6315(5) 0.9589(3) 0.085(3) Uani 1 1 d . . .
H14 H 0.4372 0.6743 0.9639 0.127 Uiso 1 1 calc R . .
H15 H 0.5103 0.6244 0.9823 0.127 Uiso 1 1 calc R . .
H16 H 0.4476 0.5813 0.9533 0.127 Uiso 1 1 calc R . .
C14 C 0.4746(5) 0.6680(5) 0.8710(2) 0.062(3) Uani 1 1 d . . .
H17 H 0.5077 0.6823 0.8481 0.093 Uiso 1 1 calc R . .
H18 H 0.4344 0.7099 0.8754 0.093 Uiso 1 1 calc R . .
H19 H 0.4476 0.6168 0.8660 0.093 Uiso 1 1 calc R . .
C15 C 0.6136(6) 0.5766(5) 0.9077(2) 0.069(3) Uani 1 1 d . . .
H20 H 0.6480 0.5900 0.8851 0.104 Uiso 1 1 calc R . .
H21 H 0.5852 0.5263 0.9023 0.104 Uiso 1 1 calc R . .
H22 H 0.6467 0.5704 0.9315 0.104 Uiso 1 1 calc R . .
C16 C 0.5342(4) 0.8376(5) 0.7881(2) 0.051(2) Uani 1 1 d . . .
H23 H 0.5291 0.8052 0.8122 0.077 Uiso 1 1 calc R . .
H24 H 0.5310 0.8027 0.7648 0.077 Uiso 1 1 calc R . .
H25 H 0.4907 0.8771 0.7871 0.077 Uiso 1 1 calc R . .
C17 C 0.6290(5) 0.9494(5) 0.7409(2) 0.054(2) Uani 1 1 d . . .
H26 H 0.6302 0.9123 0.7184 0.081 Uiso 1 1 calc R . .
H27 H 0.6753 0.9855 0.7394 0.081 Uiso 1 1 calc R . .
H28 H 0.5794 0.9809 0.7401 0.081 Uiso 1 1 calc R . .
C18 C 0.6303(5) 0.9692(4) 0.8281(2) 0.056(2) Uani 1 1 d . . .
H29 H 0.6318 0.9432 0.8541 0.084 Uiso 1 1 calc R . .
H30 H 0.5809 1.0006 0.8257 0.084 Uiso 1 1 calc R . .
H31 H 0.6768 1.0047 0.8254 0.084 Uiso 1 1 calc R . .
C19 C 0.6590(5) 0.6463(4) 0.7961(2) 0.061(2) Uani 1 1 d . . .
H32 H 0.6066 0.6673 0.8042 0.092 Uiso 1 1 calc R . .
H33 H 0.6907 0.6332 0.8197 0.092 Uiso 1 1 calc R . .
H34 H 0.6514 0.5978 0.7801 0.092 Uiso 1 1 calc R . .
C20 C 0.6555(5) 0.7353(4) 0.7193(2) 0.053(2) Uani 1 1 d . . .
H35 H 0.6035 0.7602 0.7249 0.079 Uiso 1 1 calc R . .
H36 H 0.6470 0.6826 0.7071 0.079 Uiso 1 1 calc R . .
H37 H 0.6859 0.7695 0.7011 0.079 Uiso 1 1 calc R . .
C21 C 0.8096(4) 0.6753(4) 0.7530(2) 0.059(2) Uani 1 1 d . . .
H38 H 0.8419 0.6676 0.7770 0.089 Uiso 1 1 calc R . .
H39 H 0.8387 0.7098 0.7344 0.089 Uiso 1 1 calc R . .
H40 H 0.7995 0.6231 0.7406 0.089 Uiso 1 1 calc R . .
C22 C 0.8107(5) 0.8881(5) 0.7184(2) 0.054(2) Uani 1 1 d . . .
H41 H 0.7580 0.9093 0.7110 0.082 Uiso 1 1 calc R . .
H42 H 0.8180 0.8349 0.7066 0.082 Uiso 1 1 calc R . .
H43 H 0.8527 0.9242 0.7088 0.082 Uiso 1 1 calc R . .
C23 C 0.9198(4) 0.8379(5) 0.7801(2) 0.061(2) Uani 1 1 d . . .
H44 H 0.9306 0.8307 0.8084 0.091 Uiso 1 1 calc R . .
H45 H 0.9594 0.8748 0.7688 0.091 Uiso 1 1 calc R . .
H46 H 0.9235 0.7859 0.7666 0.091 Uiso 1 1 calc R . .
C24 C 0.8241(5) 0.9828(4) 0.7957(2) 0.059(2) Uani 1 1 d . . .
H47 H 0.8273 0.9783 0.8246 0.088 Uiso 1 1 calc R . .
H48 H 0.7765 1.0140 0.7885 0.088 Uiso 1 1 calc R . .
H49 H 0.8722 1.0099 0.7857 0.088 Uiso 1 1 calc R . .
C25 C 0.8906(6) 0.9250(6) 0.9315(3) 0.115(5) Uani 1 1 d . . .
H50 H 0.8560 0.9330 0.9084 0.173 Uiso 1 1 calc R . .
H51 H 0.9206 0.9744 0.9369 0.173 Uiso 1 1 calc R . .
H52 H 0.8576 0.9114 0.9546 0.173 Uiso 1 1 calc R . .
C26 C 1.0238(7) 0.8705(10) 0.8792(3) 0.199(9) Uani 1 1 d . . .
H53 H 1.0621 0.8271 0.8740 0.299 Uiso 1 1 calc R . .
H54 H 1.0531 0.9201 0.8850 0.299 Uiso 1 1 calc R . .
H55 H 0.9900 0.8786 0.8557 0.299 Uiso 1 1 calc R . .
C27 C 1.0237(10) 0.8282(7) 0.9656(4) 0.216(10) Uani 1 1 d . . .
H56 H 1.0614 0.7843 0.9606 0.324 Uiso 1 1 calc R . .
H57 H 0.9897 0.8146 0.9884 0.324 Uiso 1 1 calc R . .
H58 H 1.0536 0.8775 0.9714 0.324 Uiso 1 1 calc R . .
C28 C 1.0177(5) 0.6183(6) 0.9354(2) 0.074(3) Uani 1 1 d . . .
H59 H 0.9879 0.6124 0.9603 0.111 Uiso 1 1 calc R . .
H60 H 1.0606 0.6578 0.9390 0.111 Uiso 1 1 calc R . .
H61 H 1.0410 0.5666 0.9279 0.111 Uiso 1 1 calc R . .
C29 C 0.8679(5) 0.5761(6) 0.8877(3) 0.098(4) Uani 1 1 d . . .
H62 H 0.8316 0.5944 0.8668 0.147 Uiso 1 1 calc R . .
H63 H 0.8376 0.5687 0.9123 0.147 Uiso 1 1 calc R . .
H64 H 0.8924 0.5251 0.8799 0.147 Uiso 1 1 calc R . .
C30 C 1.0049(8) 0.6636(7) 0.8487(3) 0.145(6) Uani 1 1 d . . .
H65 H 0.9685 0.6816 0.8277 0.218 Uiso 1 1 calc R . .
H66 H 1.0282 0.6116 0.8414 0.218 Uiso 1 1 calc R . .
H67 H 1.0479 0.7030 0.8522 0.218 Uiso 1 1 calc R . .
C31 C 0.2657(9) 0.7170(6) 0.9155(4) 0.050(6) Uani 0.524(16) 1 d PG A 1
C32 C 0.2473(11) 0.7582(9) 0.8809(3) 0.045(7) Uani 0.524(16) 1 d PG A 1
H68 H 0.2365 0.7294 0.8572 0.054 Uiso 0.524(16) 1 calc PR A 1
C33 C 0.2448(10) 0.8416(9) 0.8809(3) 0.058(7) Uani 0.524(16) 1 d PGU A 1
H69 H 0.2323 0.8697 0.8572 0.069 Uiso 0.524(16) 1 calc PR A 1
C34 C 0.2606(10) 0.8837(6) 0.9156(5) 0.047(6) Uani 0.524(16) 1 d PG A 1
H70 H 0.2589 0.9407 0.9156 0.057 Uiso 0.524(16) 1 calc PR A 1
C35 C 0.2790(11) 0.8426(9) 0.9502(3) 0.070(7) Uani 0.524(16) 1 d PG A 1
H71 H 0.2898 0.8714 0.9739 0.084 Uiso 0.524(16) 1 calc PR A 1
C36 C 0.2815(9) 0.7592(9) 0.9502(3) 0.059(6) Uani 0.524(16) 1 d PG A 1
H72 H 0.2941 0.7311 0.9739 0.071 Uiso 0.524(16) 1 calc PR A 1
C37 C 0.2657(13) 0.6249(14) 0.9159(8) 0.072(7) Uani 0.524(16) 1 d P A 1
H73 H 0.2800 0.6056 0.9424 0.109 Uiso 0.524(16) 1 calc PR A 1
H74 H 0.3050 0.6050 0.8966 0.109 Uiso 0.524(16) 1 calc PR A 1
H75 H 0.2122 0.6052 0.9088 0.109 Uiso 0.524(16) 1 calc PR A 1
C38 C 0.2407(10) 0.7077(9) 0.9036(4) 0.037(6) Uani 0.476(16) 1 d PG A 2
C39 C 0.2597(11) 0.7683(13) 0.8769(3) 0.076(12) Uani 0.476(16) 1 d PG A 2
H76 H 0.2731 0.7553 0.8503 0.091 Uiso 0.476(16) 1 calc PR A 2
C40 C 0.2590(11) 0.8480(11) 0.8891(5) 0.069(9) Uani 0.476(16) 1 d PGU A 2
H77 H 0.2720 0.8894 0.8709 0.083 Uiso 0.476(16) 1 calc PR A 2
C41 C 0.2394(10) 0.8670(7) 0.9280(5) 0.055(7) Uani 0.476(16) 1 d PG A 2
H78 H 0.2389 0.9214 0.9364 0.066 Uiso 0.476(16) 1 calc PR A 2
C42 C 0.2204(10) 0.8064(8) 0.9547(3) 0.051(6) Uani 0.476(16) 1 d PG A 2
H79 H 0.2070 0.8194 0.9813 0.061 Uiso 0.476(16) 1 calc PR A 2
C43 C 0.2211(10) 0.7268(7) 0.9425(4) 0.050(5) Uani 0.476(16) 1 d PG A 2
H80 H 0.2081 0.6853 0.9607 0.059 Uiso 0.476(16) 1 calc PR A 2
C44 C 0.2383(16) 0.6217(16) 0.8910(7) 0.069(7) Uani 0.476(16) 1 d P A 2
H81 H 0.2214 0.5883 0.9134 0.104 Uiso 0.476(16) 1 calc PR A 2
H82 H 0.2918 0.6050 0.8823 0.104 Uiso 0.476(16) 1 calc PR A 2
H83 H 0.2002 0.6154 0.8692 0.104 Uiso 0.476(16) 1 calc PR A 2

loop_
_atom_site_aniso_label
_atom_site_aniso_U_11
_atom_site_aniso_U_22
_atom_site_aniso_U_33
_atom_site_aniso_U_23
_atom_site_aniso_U_13
_atom_site_aniso_U_12
Si1 0.085(2) 0.103(2) 0.0359(14) 0.0106(15) 0.0027(13) 0.0493(17)
C1 0.053(5) 0.059(5) 0.037(4) -0.004(4) -0.010(4) 0.025(4)
C2 0.069(6) 0.026(4) 0.031(4) -0.004(3) -0.007(4) 0.013(4)
C3 0.064(5) 0.032(4) 0.023(4) 0.004(3) -0.006(4) 0.010(4)
C4 0.046(5) 0.035(4) 0.031(4) 0.004(3) 0.000(4) 0.008(4)
C5 0.061(5) 0.067(6) 0.027(4) 0.013(4) 0.000(4) 0.029(5)
C6 0.059(6) 0.091(7) 0.031(4) -0.003(4) -0.010(4) 0.039(5)
C7 0.061(5) 0.058(6) 0.021(4) 0.000(3) 0.006(4) 0.014(4)
C8 0.051(5) 0.052(5) 0.018(4) 0.006(3) -0.001(3) -0.002(4)
C9 0.060(6) 0.109(8) 0.027(4) 0.001(5) -0.005(4) 0.046(6)
Si2 0.0666(17) 0.0443(15) 0.0363(12) 0.0004(11) 0.0012(11) 0.0178(12)
Si3 0.0838(19) 0.0402(14) 0.0423(14) 0.0039(11) 0.0129(13) 0.0127(14)
Si4 0.0595(16) 0.0403(13) 0.0347(11) -0.0026(10) -0.0074(11) 0.0100(11)
Si5 0.0487(13) 0.0337(12) 0.0369(11) -0.0018(10) 0.0001(10) 0.0015(10)
Si6 0.0572(15) 0.0397(13) 0.0410(12) 0.0062(10) -0.0129(11) -0.0028(11)
Si7 0.0652(18) 0.131(3) 0.0384(15) -0.0184(16) -0.0127(13) 0.0536(19)
Si8 0.077(2) 0.106(2) 0.0372(13) 0.0170(14) 0.0131(13) 0.0558(18)
C10 0.075(6) 0.051(6) 0.042(4) -0.010(4) -0.012(4) 0.017(5)
C11 0.103(8) 0.065(6) 0.049(6) 0.001(5) 0.009(5) 0.021(5)
C12 0.057(6) 0.056(6) 0.049(5) -0.009(4) 0.001(4) 0.010(4)
C13 0.138(10) 0.052(6) 0.066(6) -0.009(5) 0.026(6) -0.002(6)
C14 0.068(6) 0.051(6) 0.068(6) -0.003(5) 0.012(5) 0.003(5)
C15 0.106(8) 0.047(6) 0.054(5) -0.001(4) -0.001(5) 0.010(6)
C16 0.055(5) 0.060(5) 0.039(4) -0.001(4) -0.007(4) 0.018(4)
C17 0.068(6) 0.044(5) 0.049(5) 0.002(4) -0.002(4) 0.016(4)
C18 0.068(6) 0.039(5) 0.060(5) 0.014(4) -0.007(5) 0.010(4)
C19 0.095(7) 0.036(5) 0.053(5) -0.014(4) 0.007(5) -0.003(4)
C20 0.074(6) 0.038(5) 0.046(5) -0.013(4) 0.003(4) 0.002(4)
C21 0.064(6) 0.042(5) 0.071(6) -0.019(4) 0.002(5) -0.005(4)
C22 0.048(5) 0.057(5) 0.058(5) 0.015(4) -0.007(4) -0.010(4)
C23 0.052(5) 0.067(6) 0.063(6) 0.017(5) -0.013(4) -0.011(4)
C24 0.070(6) 0.057(6) 0.049(5) 0.007(4) -0.014(5) -0.009(5)
C25 0.065(7) 0.102(9) 0.178(12) 0.075(8) 0.055(8) 0.030(6)
C26 0.089(9) 0.38(2) 0.131(11) -0.159(14) 0.062(8) -0.140(12)
C27 0.39(2) 0.084(10) 0.170(14) -0.067(10) -0.202(16) 0.112(13)
C28 0.067(7) 0.070(7) 0.086(7) 0.025(5) 0.005(5) 0.032(5)
C29 0.072(8) 0.138(10) 0.084(7) -0.046(7) -0.027(6) 0.038(7)
C30 0.240(15) 0.115(10) 0.080(8) 0.043(7) 0.077(9) 0.124(10)
C31 0.064(15) 0.043(12) 0.042(12) 0.009(9) -0.003(11) 0.012(10)
C32 0.072(17) 0.042(14) 0.020(9) -0.017(10) -0.004(10) -0.003(11)
C33 0.053(10) 0.062(10) 0.058(9) 0.010(7) -0.014(7) 0.000(7)
C34 0.035(12) 0.042(11) 0.065(15) 0.006(10) 0.005(10) 0.005(9)
C35 0.090(18) 0.077(15) 0.042(11) -0.003(10) -0.010(11) -0.005(13)
C36 0.056(13) 0.079(14) 0.043(10) -0.001(9) 0.009(9) -0.005(11)
C37 0.056(15) 0.066(14) 0.10(2) 0.008(16) 0.029(14) 0.012(11)
C38 0.034(13) 0.057(14) 0.021(10) 0.005(10) 0.001(9) 0.013(9)
C39 0.014(13) 0.10(3) 0.11(2) 0.064(18) -0.017(13) -0.003(13)
C40 0.058(12) 0.078(12) 0.071(12) 0.010(9) -0.009(8) -0.008(8)
C41 0.058(17) 0.055(14) 0.051(15) -0.016(12) 0.011(13) -0.016(12)
C42 0.057(14) 0.041(12) 0.055(11) 0.002(9) -0.006(10) 0.000(10)
C43 0.053(14) 0.054(12) 0.042(11) -0.013(9) 0.009(10) -0.001(10)
C44 0.08(2) 0.061(15) 0.066(18) -0.004(15) 0.016(13) 0.003(13)

loop_
_atom_type_symbol
_atom_type_description
_atom_type_scat_dispersion_real
_atom_type_scat_dispersion_imag
_atom_type_scat_source
C C 0.0033 0.0016 'International Tables Vol C Tables 4.2.6.8 and 6.1.1.4'
H H 0.0000 0.0000 'International Tables Vol C Tables 4.2.6.8 and 6.1.1.4'
Si Si 0.0817 0.0704 'International Tables Vol C Tables 4.2.6.8 and 6.1.1.4'

loop_
_geom_angle_atom_site_label_1
_geom_angle_atom_site_label_2
_geom_angle_atom_site_label_3
_geom_angle
_geom_angle_site_symmetry_3
C1 Si1 Si1 133.0(3) 6_557
C2 C1 C6 119.7(7) .
C2 C1 Si1 123.5(6) .
C6 C1 Si1 116.7(6) .
C1 C2 C3 118.8(7) .
C1 C2 C7 121.2(6) .
C3 C2 C7 120.0(7) .
C2 C3 C4 123.5(7) .
C2 C3 H1 118.2 .
C4 C3 H1 118.2 .
C5 C4 C3 115.7(6) .
C5 C4 C8 122.1(6) .
C3 C4 C8 122.1(6) .
C6 C5 C4 121.9(7) .
C6 C5 H2 119.0 .
C4 C5 H2 119.0 .
C5 C6 C1 120.2(7) .
C5 C6 C9 119.4(8) .
C1 C6 C9 120.3(7) .
C2 C7 Si2 114.2(5) .
C2 C7 Si3 113.0(5) .
Si2 C7 Si3 122.4(4) .
C2 C7 H3 100.9 .
Si2 C7 H3 100.9 .
Si3 C7 H3 100.9 .
C4 C8 Si5 106.2(4) .
C4 C8 Si6 114.6(5) .
Si5 C8 Si6 109.6(3) .
C4 C8 Si4 109.0(5) .
Si5 C8 Si4 110.8(3) .
Si6 C8 Si4 106.7(3) .
C6 C9 Si8 113.3(6) .
C6 C9 Si7 113.9(6) .
Si8 C9 Si7 121.5(4) .
C6 C9 H4 101.3 .
Si8 C9 H4 101.3 .
Si7 C9 H4 101.3 .
C11 Si2 C12 109.4(4) .
C11 Si2 C7 109.6(4) .
C12 Si2 C7 111.9(3) .
C11 Si2 C10 107.9(4) .
C12 Si2 C10 110.2(4) .
C7 Si2 C10 107.6(4) .
C13 Si3 C14 109.2(4) .
C13 Si3 C15 108.1(4) .
C14 Si3 C15 109.3(4) .
C13 Si3 C7 108.2(4) .
C14 Si3 C7 113.6(4) .
C15 Si3 C7 108.3(4) .
C18 Si4 C16 108.1(4) .
C18 Si4 C17 104.4(3) .
C16 Si4 C17 102.1(4) .
C18 Si4 C8 110.5(3) .
C16 Si4 C8 115.2(3) .
C17 Si4 C8 115.6(3) .
C19 Si5 C21 104.7(4) .
C19 Si5 C20 106.9(4) .
C21 Si5 C20 106.5(3) .
C19 Si5 C8 112.3(3) .
C21 Si5 C8 112.6(3) .
C20 Si5 C8 113.1(3) .
C22 Si6 C23 101.6(4) .
C22 Si6 C24 109.8(4) .
C23 Si6 C24 103.7(4) .
C22 Si6 C8 111.4(3) .
C23 Si6 C8 118.9(3) .
C24 Si6 C8 110.8(4) .
C25 Si7 C26 109.2(6) .
C25 Si7 C27 108.9(6) .
C26 Si7 C27 109.7(7) .
C25 Si7 C9 107.9(4) .
C26 Si7 C9 113.7(5) .
C27 Si7 C9 107.4(6) .
C30 Si8 C28 109.3(5) .
C30 Si8 C29 107.7(6) .
C28 Si8 C29 109.6(5) .
C30 Si8 C9 114.6(4) .
C28 Si8 C9 107.1(4) .
C29 Si8 C9 108.5(4) .
Si2 C10 H5 109.5 .
Si2 C10 H6 109.5 .
H5 C10 H6 109.5 .
Si2 C10 H7 109.5 .
H5 C10 H7 109.5 .
H6 C10 H7 109.5 .
Si2 C11 H8 109.5 .
Si2 C11 H9 109.5 .
H8 C11 H9 109.5 .
Si2 C11 H10 109.5 .
H8 C11 H10 109.5 .
H9 C11 H10 109.5 .
Si2 C12 H11 109.5 .
Si2 C12 H12 109.5 .
H11 C12 H12 109.5 .
Si2 C12 H13 109.5 .
H11 C12 H13 109.5 .
H12 C12 H13 109.5 .
Si3 C13 H14 109.5 .
Si3 C13 H15 109.5 .
H14 C13 H15 109.5 .
Si3 C13 H16 109.5 .
H14 C13 H16 109.5 .
H15 C13 H16 109.5 .
Si3 C14 H17 109.5 .
Si3 C14 H18 109.5 .
H17 C14 H18 109.5 .
Si3 C14 H19 109.5 .
H17 C14 H19 109.5 .
H18 C14 H19 109.5 .
Si3 C15 H20 109.5 .
Si3 C15 H21 109.5 .
H20 C15 H21 109.5 .
Si3 C15 H22 109.5 .
H20 C15 H22 109.5 .
H21 C15 H22 109.5 .
Si4 C16 H23 109.5 .
Si4 C16 H24 109.5 .
H23 C16 H24 109.5 .
Si4 C16 H25 109.5 .
H23 C16 H25 109.5 .
H24 C16 H25 109.5 .
Si4 C17 H26 109.5 .
Si4 C17 H27 109.5 .
H26 C17 H27 109.5 .
Si4 C17 H28 109.5 .
H26 C17 H28 109.5 .
H27 C17 H28 109.5 .
Si4 C18 H29 109.5 .
Si4 C18 H30 109.5 .
H29 C18 H30 109.5 .
Si4 C18 H31 109.5 .
H29 C18 H31 109.5 .
H30 C18 H31 109.5 .
Si5 C19 H32 109.5 .
Si5 C19 H33 109.5 .
H32 C19 H33 109.5 .
Si5 C19 H34 109.5 .
H32 C19 H34 109.5 .
H33 C19 H34 109.5 .
Si5 C20 H35 109.5 .
Si5 C20 H36 109.5 .
H35 C20 H36 109.5 .
Si5 C20 H37 109.5 .
H35 C20 H37 109.5 .
H36 C20 H37 109.5 .
Si5 C21 H38 109.5 .
Si5 C21 H39 109.5 .
H38 C21 H39 109.5 .
Si5 C21 H40 109.5 .
H38 C21 H40 109.5 .
H39 C21 H40 109.5 .
Si6 C22 H41 109.5 .
Si6 C22 H42 109.5 .
H41 C22 H42 109.5 .
Si6 C22 H43 109.5 .
H41 C22 H43 109.5 .
H42 C22 H43 109.5 .
Si6 C23 H44 109.5 .
Si6 C23 H45 109.5 .
H44 C23 H45 109.5 .
Si6 C23 H46 109.5 .
H44 C23 H46 109.5 .
H45 C23 H46 109.5 .
Si6 C24 H47 109.5 .
Si6 C24 H48 109.5 .
H47 C24 H48 109.5 .
Si6 C24 H49 109.5 .
H47 C24 H49 109.5 .
H48 C24 H49 109.5 .
Si7 C25 H50 109.5 .
Si7 C25 H51 109.5 .
H50 C25 H51 109.5 .
Si7 C25 H52 109.5 .
H50 C25 H52 109.5 .
H51 C25 H52 109.5 .
Si7 C26 H53 109.5 .
Si7 C26 H54 109.5 .
H53 C26 H54 109.5 .
Si7 C26 H55 109.5 .
H53 C26 H55 109.5 .
H54 C26 H55 109.5 .
Si7 C27 H56 109.5 .
Si7 C27 H57 109.5 .
H56 C27 H57 109.5 .
Si7 C27 H58 109.5 .
H56 C27 H58 109.5 .
H57 C27 H58 109.5 .
Si8 C28 H59 109.5 .
Si8 C28 H60 109.5 .
H59 C28 H60 109.5 .
Si8 C28 H61 109.5 .
H59 C28 H61 109.5 .
H60 C28 H61 109.5 .
Si8 C29 H62 109.5 .
Si8 C29 H63 109.5 .
H62 C29 H63 109.5 .
Si8 C29 H64 109.5 .
H62 C29 H64 109.5 .
H63 C29 H64 109.5 .
Si8 C30 H65 109.5 .
Si8 C30 H66 109.5 .
H65 C30 H66 109.5 .
Si8 C30 H67 109.5 .
H65 C30 H67 109.5 .
H66 C30 H67 109.5 .
C32 C31 C36 120.0 .
C32 C31 C37 120.0(13) .
C36 C31 C37 120.0(13) .
C31 C32 C33 120.0 .
C31 C32 H68 120.0 .
C33 C32 H68 120.0 .
C34 C33 C32 120.0 .
C34 C33 H69 120.0 .
C32 C33 H69 120.0 .
C33 C34 C35 120.0 .
C33 C34 H70 120.0 .
C35 C34 H70 120.0 .
C36 C35 C34 120.0 .
C36 C35 H71 120.0 .
C34 C35 H71 120.0 .
C35 C36 C31 120.0 .
C35 C36 H72 120.0 .
C31 C36 H72 120.0 .
C31 C37 H73 109.5 .
C31 C37 H74 109.5 .
H73 C37 H74 109.5 .
C31 C37 H75 109.5 .
H73 C37 H75 109.5 .
H74 C37 H75 109.5 .
C39 C38 C43 120.0 .
C39 C38 C44 121.3(14) .
C43 C38 C44 118.7(14) .
C38 C39 C40 120.0 .
C38 C39 H76 120.0 .
C40 C39 H76 120.0 .
C41 C40 C39 120.0 .
C41 C40 H77 120.0 .
C39 C40 H77 120.0 .
C42 C41 C40 120.0 .
C42 C41 H78 120.0 .
C40 C41 H78 120.0 .
C41 C42 C43 120.0 .
C41 C42 H79 120.0 .
C43 C42 H79 120.0 .
C42 C43 C38 120.0 .
C42 C43 H80 120.0 .
C38 C43 H80 120.0 .
C38 C44 H81 109.5 .
C38 C44 H82 109.5 .
H81 C44 H82 109.5 .
C38 C44 H83 109.5 .
H81 C44 H83 109.5 .
H82 C44 H83 109.5 .

loop_
_geom_bond_atom_site_label_1
_geom_bond_atom_site_label_2
_geom_bond_distance
_geom_bond_site_symmetry_2
Si1 C1 1.873(8) .
Si1 Si1 2.108(5) 6_557
C1 C2 1.391(10) .
C1 C6 1.409(11) .
C2 C3 1.394(8) .
C2 C7 1.529(10) .
C3 C4 1.425(9) .
C3 H1 0.9500 .
C4 C5 1.402(9) .
C4 C8 1.544(9) .
C5 C6 1.399(9) .
C5 H2 0.9500 .
C6 C9 1.529(10) .
C7 Si2 1.862(8) .
C7 Si3 1.885(8) .
C7 H3 1.0000 .
C8 Si5 1.923(7) .
C8 Si6 1.933(7) .
C8 Si4 1.944(7) .
C9 Si8 1.886(8) .
C9 Si7 1.900(10) .
C9 H4 1.0000 .
Si2 C11 1.838(8) .
Si2 C12 1.853(7) .
Si2 C10 1.876(8) .
Si3 C13 1.856(9) .
Si3 C14 1.859(8) .
Si3 C15 1.865(8) .
Si4 C18 1.873(8) .
Si4 C16 1.873(8) .
Si4 C17 1.876(7) .
Si5 C19 1.855(8) .
Si5 C21 1.859(7) .
Si5 C20 1.864(7) .
Si6 C22 1.860(7) .
Si6 C23 1.868(8) .
Si6 C24 1.876(8) .
Si7 C25 1.820(9) .
Si7 C26 1.836(11) .
Si7 C27 1.837(10) .
Si8 C30 1.855(10) .
Si8 C28 1.860(8) .
Si8 C29 1.876(10) .
C10 H5 0.9800 .
C10 H6 0.9800 .
C10 H7 0.9800 .
C11 H8 0.9800 .
C11 H9 0.9800 .
C11 H10 0.9800 .
C12 H11 0.9800 .
C12 H12 0.9800 .
C12 H13 0.9800 .
C13 H14 0.9800 .
C13 H15 0.9800 .
C13 H16 0.9800 .
C14 H17 0.9800 .
C14 H18 0.9800 .
C14 H19 0.9800 .
C15 H20 0.9800 .
C15 H21 0.9800 .
C15 H22 0.9800 .
C16 H23 0.9800 .
C16 H24 0.9800 .
C16 H25 0.9800 .
C17 H26 0.9800 .
C17 H27 0.9800 .
C17 H28 0.9800 .
C18 H29 0.9800 .
C18 H30 0.9800 .
C18 H31 0.9800 .
C19 H32 0.9800 .
C19 H33 0.9800 .
C19 H34 0.9800 .
C20 H35 0.9800 .
C20 H36 0.9800 .
C20 H37 0.9800 .
C21 H38 0.9800 .
C21 H39 0.9800 .
C21 H40 0.9800 .
C22 H41 0.9800 .
C22 H42 0.9800 .
C22 H43 0.9800 .
C23 H44 0.9800 .
C23 H45 0.9800 .
C23 H46 0.9800 .
C24 H47 0.9800 .
C24 H48 0.9800 .
C24 H49 0.9800 .
C25 H50 0.9800 .
C25 H51 0.9800 .
C25 H52 0.9800 .
C26 H53 0.9800 .
C26 H54 0.9800 .
C26 H55 0.9800 .
C27 H56 0.9800 .
C27 H57 0.9800 .
C27 H58 0.9800 .
C28 H59 0.9800 .
C28 H60 0.9800 .
C28 H61 0.9800 .
C29 H62 0.9800 .
C29 H63 0.9800 .
C29 H64 0.9800 .
C30 H65 0.9800 .
C30 H66 0.9800 .
C30 H67 0.9800 .
C31 C32 1.3900 .
C31 C36 1.3900 .
C31 C37 1.54(3) .
C32 C33 1.3900 .
C32 H68 0.9500 .
C33 C34 1.3900 .
C33 H69 0.9500 .
C34 C35 1.3900 .
C34 H70 0.9500 .
C35 C36 1.3900 .
C35 H71 0.9500 .
C36 H72 0.9500 .
C37 H73 0.9800 .
C37 H74 0.9800 .
C37 H75 0.9800 .
C38 C39 1.3900 .
C38 C43 1.3900 .
C38 C44 1.50(3) .
C39 C40 1.3900 .
C39 H76 0.9500 .
C40 C41 1.3900 .
C40 H77 0.9500 .
C41 C42 1.3900 .
C41 H78 0.9500 .
C42 C43 1.3900 .
C42 H79 0.9500 .
C43 H80 0.9500 .
C44 H81 0.9800 .
C44 H82 0.9800 .
C44 H83 0.9800 .

loop_
_geom_torsion_atom_site_label_1
_geom_torsion_atom_site_label_2
_geom_torsion_atom_site_label_3
_geom_torsion_atom_site_label_4
_geom_torsion
_geom_torsion_site_symmetry_1
_geom_torsion_site_symmetry_2
Si1 Si1 C1 C2 -52.7(8) 6_557 .
Si1 Si1 C1 C6 131.4(6) 6_557 .
C6 C1 C2 C3 -2.9(11) . .
Si1 C1 C2 C3 -178.7(5) . .
C6 C1 C2 C7 179.2(7) . .
Si1 C1 C2 C7 3.4(10) . .
C1 C2 C3 C4 0.9(10) . .
C7 C2 C3 C4 178.8(6) . .
C2 C3 C4 C5 1.1(10) . .
C2 C3 C4 C8 178.3(6) . .
C3 C4 C5 C6 -1.2(11) . .
C8 C4 C5 C6 -178.4(7) . .
C4 C5 C6 C1 -0.7(13) . .
C4 C5 C6 C9 179.6(7) . .
C2 C1 C6 C5 2.9(13) . .
Si1 C1 C6 C5 178.9(6) . .
C2 C1 C6 C9 -177.4(7) . .
Si1 C1 C6 C9 -1.4(11) . .
C1 C2 C7 Si2 106.4(7) . .
C3 C2 C7 Si2 -71.4(8) . .
C1 C2 C7 Si3 -107.7(7) . .
C3 C2 C7 Si3 74.5(7) . .
C5 C4 C8 Si5 92.4(7) . .
C3 C4 C8 Si5 -84.6(7) . .
C5 C4 C8 Si6 -28.8(9) . .
C3 C4 C8 Si6 154.2(5) . .
C5 C4 C8 Si4 -148.3(6) . .
C3 C4 C8 Si4 34.8(8) . .
C5 C6 C9 Si8 -72.5(10) . .
C1 C6 C9 Si8 107.8(8) . .
C5 C6 C9 Si7 71.8(9) . .
C1 C6 C9 Si7 -107.9(8) . .
C2 C7 Si2 C11 -152.5(5) . .
Si3 C7 Si2 C11 65.2(6) . .
C2 C7 Si2 C12 85.8(6) . .
Si3 C7 Si2 C12 -56.5(6) . .
C2 C7 Si2 C10 -35.4(6) . .
Si3 C7 Si2 C10 -177.7(4) . .
C2 C7 Si3 C13 157.1(6) . .
Si2 C7 Si3 C13 -60.2(6) . .
C2 C7 Si3 C14 -81.5(6) . .
Si2 C7 Si3 C14 61.2(6) . .
C2 C7 Si3 C15 40.2(6) . .
Si2 C7 Si3 C15 -177.1(4) . .
C4 C8 Si4 C18 44.6(6) . .
Si5 C8 Si4 C18 161.1(3) . .
Si6 C8 Si4 C18 -79.7(4) . .
C4 C8 Si4 C16 -78.3(5) . .
Si5 C8 Si4 C16 38.2(4) . .
Si6 C8 Si4 C16 157.4(3) . .
C4 C8 Si4 C17 162.8(5) . .
Si5 C8 Si4 C17 -80.6(4) . .
Si6 C8 Si4 C17 38.6(5) . .
C4 C8 Si5 C19 31.7(6) . .
Si6 C8 Si5 C19 156.0(4) . .
Si4 C8 Si5 C19 -86.5(4) . .
C4 C8 Si5 C21 -86.3(5) . .
Si6 C8 Si5 C21 38.0(4) . .
Si4 C8 Si5 C21 155.5(4) . .
C4 C8 Si5 C20 152.8(5) . .
Si6 C8 Si5 C20 -82.9(4) . .
Si4 C8 Si5 C20 34.6(4) . .
C4 C8 Si6 C22 169.2(5) . .
Si5 C8 Si6 C22 49.9(4) . .
Si4 C8 Si6 C22 -70.1(4) . .
C4 C8 Si6 C23 51.6(6) . .
Si5 C8 Si6 C23 -67.6(5) . .
Si4 C8 Si6 C23 172.4(4) . .
C4 C8 Si6 C24 -68.2(6) . .
Si5 C8 Si6 C24 172.5(3) . .
Si4 C8 Si6 C24 52.5(4) . .
C6 C9 Si7 C25 30.0(7) . .
Si8 C9 Si7 C25 171.1(5) . .
C6 C9 Si7 C26 -91.2(8) . .
Si8 C9 Si7 C26 49.9(8) . .
C6 C9 Si7 C27 147.3(7) . .
Si8 C9 Si7 C27 -71.6(7) . .
C6 C9 Si8 C30 86.6(8) . .
Si7 C9 Si8 C30 -54.7(7) . .
C6 C9 Si8 C28 -152.0(6) . .
Si7 C9 Si8 C28 66.7(6) . .
C6 C9 Si8 C29 -33.8(7) . .
Si7 C9 Si8 C29 -175.1(5) . .
C36 C31 C32 C33 0.0 . .
C37 C31 C32 C33 177.9(15) . .
C31 C32 C33 C34 0.0 . .
C32 C33 C34 C35 0.0 . .
C33 C34 C35 C36 0.0 . .
C34 C35 C36 C31 0.0 . .
C32 C31 C36 C35 0.0 . .
C37 C31 C36 C35 -177.9(15) . .
C43 C38 C39 C40 0.0 . .
C44 C38 C39 C40 178.0(17) . .
C38 C39 C40 C41 0.0 . .
C39 C40 C41 C42 0.0 . .
C40 C41 C42 C43 0.0 . .
C41 C42 C43 C38 0.0 . .
C39 C38 C43 C42 0.0 . .
C44 C38 C43 C42 -178.0(17) . .
C1 Si1 Si1 C1 -164.1(8) 6_557 6_557
